data_7233911
loop_
_publ_author_name
'Li, Zhonghua'
'Jia, Lina'
'Shi, Peng'
'Jiang, Shuang'
'Gong, Junbo'
'Wu, Songgu'

_publ_section_title
;
 Versatile solid forms of boscalid: insight into the crystal structures
 and phase transformations
;
_journal_name_full CrystEngComm
_journal_paper_doi 10.1039/C9CE00306A
_journal_year 2019
_chemical_formula_moiety 'C18 H12 Cl2 N2 O'
_chemical_formula_sum 'C18 H12 Cl2 N2 O'
_chemical_formula_weight 343.20
_space_group_crystal_system monoclinic
_space_group_IT_number 14
_space_group_name_Hall '-P 2ybc'
_space_group_name_H-M_alt 'P 1 21/c 1'
_symmetry_space_group_name_Hall '-P 2ybc'
_symmetry_space_group_name_H-M 'P 1 21/c 1'
_atom_sites_solution_hydrogens geom
_atom_sites_solution_primary direct
_atom_sites_solution_secondary difmap
_audit_creation_date 2017-07-12
_audit_creation_method
;
Olex2 1.2
(compiled 2017.03.28 svn.r3405 for OlexSys, GUI svn.r5337)
;
_audit_update_record
;
2019-03-03 deposited with the CCDC.    2019-09-16 downloaded from the CCDC.
;
_cell_angle_alpha 90.00
_cell_angle_beta 114.59(3)
_cell_angle_gamma 90.00
_cell_formula_units_Z 4
_cell_length_a 11.586(2)
_cell_length_b 11.339(2)
_cell_length_c 12.896(3)
_cell_measurement_reflns_used 13908
_cell_measurement_temperature 293(2)
_cell_measurement_theta_max 27.75
_cell_measurement_theta_min 3.08
_cell_volume 1540.5(6)
_computing_molecular_graphics 'Olex2 (Dolomanov et al., 2009)'
_computing_publication_material 'Olex2 (Dolomanov et al., 2009)'
_computing_structure_refinement 'SHELXL-97 (Sheldrick, 1997)'
_computing_structure_solution 'SHELXS-97 (Sheldrick, 1990)'
_diffrn_ambient_temperature 293(2)
_diffrn_measured_fraction_theta_full 0.999
_diffrn_measured_fraction_theta_max 0.999
_diffrn_measurement_device_type 'RIGAKU R-AXIS RAPID IP'
_diffrn_radiation_monochromator graphite
_diffrn_radiation_type MoK\a
_diffrn_radiation_wavelength 0.71073
_diffrn_reflns_av_R_equivalents 0.0384
_diffrn_reflns_av_unetI/netI 0.0308
_diffrn_reflns_limit_h_max 15
_diffrn_reflns_limit_h_min -15
_diffrn_reflns_limit_k_max 14
_diffrn_reflns_limit_k_min -14
_diffrn_reflns_limit_l_max 16
_diffrn_reflns_limit_l_min -16
_diffrn_reflns_number 15977
_diffrn_reflns_theta_full 27.48
_diffrn_reflns_theta_max 27.48
_diffrn_reflns_theta_min 3.20
_diffrn_source 'fine-focus sealed tube'
_exptl_absorpt_coefficient_mu 0.426
_exptl_absorpt_correction_T_max 0.9388
_exptl_absorpt_correction_T_min 0.9009
_exptl_absorpt_correction_type multi-scan
_exptl_absorpt_process_details 'SADABS; Bruker, 2000'
_exptl_crystal_colour colorless
_exptl_crystal_density_diffrn 1.480
_exptl_crystal_density_method 'not measured'
_exptl_crystal_description Pyramid
_exptl_crystal_F_000 704
_exptl_crystal_size_max 0.25
_exptl_crystal_size_mid 0.2
_exptl_crystal_size_min 0.15
_refine_diff_density_max 0.244
_refine_diff_density_min -0.445
_refine_diff_density_rms 0.061
_refine_ls_extinction_method none
_refine_ls_goodness_of_fit_ref 1.053
_refine_ls_hydrogen_treatment constr
_refine_ls_matrix_type full
_refine_ls_number_parameters 208
_refine_ls_number_reflns 3535
_refine_ls_number_restraints 0
_refine_ls_restrained_S_all 1.053
_refine_ls_R_factor_all 0.0667
_refine_ls_R_factor_gt 0.0496
_refine_ls_shift/su_max 0.000
_refine_ls_shift/su_mean 0.000
_refine_ls_structure_factor_coef Fsqd
_refine_ls_weighting_details 'calc w=1/[\s^2^(Fo^2^)+(0.1000P)^2^+0.0000P] where P=(Fo^2^+2Fc^2^)/3'
_refine_ls_weighting_scheme calc
_refine_ls_wR_factor_gt 0.1400
_refine_ls_wR_factor_ref 0.1513
_reflns_number_gt 2823
_reflns_number_total 3535
_reflns_threshold_expression >2sigma(I)
_cod_data_source_file c9ce00306a2.cif
_cod_data_source_block b
_cod_original_cell_volume 1540.5(5)
_cod_database_code 7233911
_olex2_refinement_description
;
1. Fixed Uiso
 At 1.2 times of:
  All C(H) groups, All N(H) groups
2.a Aromatic/amide H refined with riding coordinates:
 C4(H4A), C11(H11A), C5(H5A), C1(H1A), C18(H18A), C16(H16A), C2(H2A), C8(H8A),
 C17(H17A), C10(H10A), C9(H9A), N1(H1B)
;
_olex2_submission_special_instructions 'No special instructions were received'

loop_
_space_group_symop_id
_space_group_symop_operation_xyz
1 'x, y, z'
2 '-x, y+1/2, -z+1/2'
3 '-x, -y, -z'
4 'x, -y-1/2, z-1/2'

loop_
_atom_site_label
_atom_site_type_symbol
_atom_site_fract_x
_atom_site_fract_y
_atom_site_fract_z
_atom_site_U_iso_or_equiv
_atom_site_adp_type
_atom_site_occupancy
_atom_site_calc_flag
_atom_site_refinement_flags_posn
O1 O 0.20447(15) 1.04373(17) 0.24624(18) 0.0675(6) Uani 1 d .
Cl1 Cl 0.35108(6) 0.84787(6) -0.17366(5) 0.0561(2) Uani 1 d .
Cl2 Cl 0.37894(6) 0.88125(5) 0.17111(5) 0.0499(2) Uani 1 d .
C14 C 0.42614(17) 1.06448(17) 0.31680(16) 0.0299(4) Uani 1 d .
C15 C 0.47186(19) 0.95979(17) 0.29189(17) 0.0326(4) Uani 1 d .
C7 C 0.09897(17) 1.20292(18) 0.00497(16) 0.0304(4) Uani 1 d .
C3 C 0.2772(2) 0.95175(18) -0.12298(17) 0.0366(5) Uani 1 d .
C4 C 0.33966(19) 1.05398(18) -0.07543(17) 0.0350(5) Uani 1 d .
H4A H 0.4199 1.0688 -0.0726 0.042 Uiso 1 calc R
C11 C 0.0939(2) 1.32889(19) 0.15352(19) 0.0398(5) Uani 1 d .
H11A H 0.1321 1.3564 0.2282 0.048 Uiso 1 calc R
C5 C 0.28298(18) 1.13436(17) -0.03193(17) 0.0321(4) Uani 1 d .
H5A H 0.3263 1.2028 0.0025 0.039 Uiso 1 calc R
C1 C 0.0997(2) 1.0124(2) -0.09073(18) 0.0385(5) Uani 1 d .
H1A H 0.0177 0.9989 -0.0974 0.046 Uiso 1 calc R
C18 C 0.50801(19) 1.12585(18) 0.41068(18) 0.0343(5) Uani 1 d .
H18A H 0.4832 1.1977 0.4297 0.041 Uiso 1 calc R
C13 C 0.29165(18) 1.10315(19) 0.24861(18) 0.0339(5) Uani 1 d .
C12 C 0.15510(17) 1.24671(16) 0.11581(16) 0.0295(4) Uani 1 d .
C6 C 0.16248(18) 1.11492(17) -0.03860(16) 0.0297(4) Uani 1 d .
C16 C 0.6596(2) 0.97513(19) 0.44518(19) 0.0399(5) Uani 1 d .
H16A H 0.7387 0.9436 0.4906 0.048 Uiso 1 calc R
C2 C 0.1568(2) 0.9307(2) -0.13262(18) 0.0415(5) Uani 1 d .
H2A H 0.1142 0.8620 -0.1671 0.050 Uiso 1 calc R
C8 C -0.0209(2) 1.2446(2) -0.06587(18) 0.0442(6) Uani 1 d .
H8A H -0.0612 1.2159 -0.1399 0.053 Uiso 1 calc R
C17 C 0.62683(19) 1.0810(2) 0.47656(19) 0.0381(5) Uani 1 d .
H17A H 0.6830 1.1214 0.5403 0.046 Uiso 1 calc R
C10 C -0.0235(2) 1.3703(2) 0.0809(2) 0.0481(6) Uani 1 d .
H10A H -0.0640 1.4272 0.1057 0.058 Uiso 1 calc R
C9 C -0.0808(2) 1.3275(2) -0.0282(2) 0.0515(6) Uani 1 d .
H9A H -0.1608 1.3549 -0.0770 0.062 Uiso 1 calc R
N1 N 0.27746(14) 1.20459(14) 0.19298(13) 0.0292(4) Uani 1 d .
H1B H 0.3435 1.2461 0.2036 0.035 Uiso 1 calc R
N2 N 0.58389(16) 0.91456(15) 0.35271(16) 0.0383(4) Uani 1 d .

loop_
_atom_site_aniso_label
_atom_site_aniso_U_11
_atom_site_aniso_U_22
_atom_site_aniso_U_33
_atom_site_aniso_U_23
_atom_site_aniso_U_13
_atom_site_aniso_U_12
O1 0.0299(9) 0.0624(12) 0.0952(14) 0.0371(10) 0.0113(9) -0.0053(8)
Cl1 0.0711(5) 0.0488(4) 0.0522(4) -0.0087(3) 0.0294(3) 0.0138(3)
Cl2 0.0627(4) 0.0417(3) 0.0390(3) -0.0059(2) 0.0151(3) -0.0102(3)
C14 0.0254(9) 0.0294(10) 0.0349(11) 0.0073(8) 0.0126(8) -0.0003(7)
C15 0.0345(11) 0.0296(10) 0.0340(10) 0.0039(8) 0.0146(8) -0.0023(8)
C7 0.0257(9) 0.0356(11) 0.0287(10) 0.0016(8) 0.0101(8) -0.0005(8)
C3 0.0473(13) 0.0354(11) 0.0274(10) 0.0002(8) 0.0159(9) 0.0055(9)
C4 0.0296(10) 0.0403(12) 0.0347(11) 0.0025(9) 0.0132(8) 0.0018(8)
C11 0.0345(11) 0.0425(12) 0.0370(11) -0.0053(9) 0.0095(9) 0.0049(9)
C5 0.0309(10) 0.0302(10) 0.0342(11) -0.0019(8) 0.0125(8) -0.0041(8)
C1 0.0326(11) 0.0479(13) 0.0361(11) -0.0053(9) 0.0154(9) -0.0088(9)
C18 0.0295(10) 0.0296(10) 0.0423(12) -0.0001(8) 0.0135(9) -0.0017(8)
C13 0.0247(9) 0.0338(11) 0.0392(11) 0.0040(8) 0.0093(8) -0.0024(8)
C12 0.0233(9) 0.0292(10) 0.0324(10) 0.0020(8) 0.0080(8) -0.0006(7)
C6 0.0280(9) 0.0345(10) 0.0236(9) 0.0012(7) 0.0078(7) -0.0004(8)
C16 0.0247(10) 0.0407(12) 0.0499(13) 0.0082(10) 0.0111(9) 0.0045(9)
C2 0.0504(13) 0.0356(12) 0.0372(12) -0.0085(9) 0.0171(10) -0.0123(10)
C8 0.0328(12) 0.0607(15) 0.0310(11) 0.0001(10) 0.0052(9) 0.0075(10)
C17 0.0276(10) 0.0419(12) 0.0387(11) 0.0010(9) 0.0078(8) -0.0044(8)
C10 0.0397(13) 0.0503(14) 0.0506(14) -0.0036(11) 0.0151(11) 0.0148(10)
C9 0.0299(11) 0.0683(17) 0.0466(14) 0.0065(12) 0.0062(10) 0.0182(11)
N1 0.0203(8) 0.0300(9) 0.0320(8) 0.0013(6) 0.0057(6) -0.0011(6)
N2 0.0342(9) 0.0309(9) 0.0507(11) 0.0048(8) 0.0185(8) 0.0068(7)

loop_
_atom_type_symbol
_atom_type_description
_atom_type_scat_dispersion_real
_atom_type_scat_dispersion_imag
_atom_type_scat_source
C C 0.0033 0.0016 'International Tables Vol C Tables 4.2.6.8 and 6.1.1.4'
H H 0.0000 0.0000 'International Tables Vol C Tables 4.2.6.8 and 6.1.1.4'
N N 0.0061 0.0033 'International Tables Vol C Tables 4.2.6.8 and 6.1.1.4'
O O 0.0106 0.0060 'International Tables Vol C Tables 4.2.6.8 and 6.1.1.4'
Cl Cl 0.1484 0.1585 'International Tables Vol C Tables 4.2.6.8 and 6.1.1.4'

loop_
_geom_angle_atom_site_label_1
_geom_angle_atom_site_label_2
_geom_angle_atom_site_label_3
_geom_angle
C15 C14 C13 121.08(18)
C18 C14 C15 116.45(18)
C18 C14 C13 122.35(19)
C14 C15 Cl2 119.61(16)
N2 C15 Cl2 115.38(16)
N2 C15 C14 125.00(19)
C12 C7 C6 122.39(17)
C12 C7 C8 117.74(19)
C8 C7 C6 119.87(18)
C4 C3 Cl1 119.43(17)
C2 C3 Cl1 119.42(17)
C2 C3 C4 121.1(2)
C3 C4 H4A 120.3
C5 C4 C3 119.4(2)
C5 C4 H4A 120.3
C12 C11 H11A 120.0
C10 C11 H11A 120.0
C10 C11 C12 120.0(2)
C4 C5 H5A 119.6
C4 C5 C6 120.81(19)
C6 C5 H5A 119.6
C6 C1 H1A 119.5
C2 C1 H1A 119.5
C2 C1 C6 120.97(19)
C14 C18 H18A 120.0
C14 C18 C17 120.1(2)
C17 C18 H18A 120.0
O1 C13 C14 120.45(19)
O1 C13 N1 123.82(19)
N1 C13 C14 115.73(16)
C7 C12 N1 119.90(17)
C11 C12 C7 120.99(18)
C11 C12 N1 119.10(18)
C5 C6 C7 121.17(18)
C5 C6 C1 118.48(19)
C1 C6 C7 120.31(18)
C17 C16 H16A 118.2
N2 C16 H16A 118.2
N2 C16 C17 123.60(19)
C3 C2 H2A 120.5
C1 C2 C3 119.1(2)
C1 C2 H2A 120.5
C7 C8 H8A 119.5
C9 C8 C7 121.0(2)
C9 C8 H8A 119.5
C18 C17 C16 118.0(2)
C18 C17 H17A 121.0
C16 C17 H17A 121.0
C11 C10 H10A 120.0
C9 C10 C11 119.9(2)
C9 C10 H10A 120.0
C8 C9 C10 120.3(2)
C8 C9 H9A 119.8
C10 C9 H9A 119.8
C13 N1 C12 121.85(16)
C13 N1 H1B 119.1
C12 N1 H1B 119.1
C15 N2 C16 116.81(18)

loop_
_geom_bond_atom_site_label_1
_geom_bond_atom_site_label_2
_geom_bond_distance
O1 C13 1.204(2)
Cl1 C3 1.736(2)
Cl2 C15 1.727(2)
C14 C15 1.391(3)
C14 C18 1.376(3)
C14 C13 1.501(3)
C15 N2 1.310(3)
C7 C12 1.392(3)
C7 C6 1.482(3)
C7 C8 1.390(3)
C3 C4 1.369(3)
C3 C2 1.369(3)
C4 H4A 0.9300
C4 C5 1.372(3)
C11 H11A 0.9300
C11 C12 1.376(3)
C11 C10 1.374(3)
C5 H5A 0.9300
C5 C6 1.380(3)
C1 H1A 0.9300
C1 C6 1.387(3)
C1 C2 1.373(3)
C18 H18A 0.9300
C18 C17 1.379(3)
C13 N1 1.329(3)
C12 N1 1.433(2)
C16 H16A 0.9300
C16 C17 1.370(3)
C16 N2 1.339(3)
C2 H2A 0.9300
C8 H8A 0.9300
C8 C9 1.372(3)
C17 H17A 0.9300
C10 H10A 0.9300
C10 C9 1.370(3)
C9 H9A 0.9300
N1 H1B 0.8600

loop_
_geom_torsion_atom_site_label_1
_geom_torsion_atom_site_label_2
_geom_torsion_atom_site_label_3
_geom_torsion_atom_site_label_4
_geom_torsion
O1 C13 N1 C12 -6.1(3)
Cl1 C3 C4 C5 -177.85(15)
Cl1 C3 C2 C1 178.99(17)
Cl2 C15 N2 C16 178.19(15)
C14 C15 N2 C16 -0.6(3)
C14 C18 C17 C16 0.2(3)
C14 C13 N1 C12 173.82(18)
C15 C14 C18 C17 -2.0(3)
C15 C14 C13 O1 61.8(3)
C15 C14 C13 N1 -118.1(2)
C7 C12 N1 C13 -80.8(3)
C7 C8 C9 C10 -0.5(4)
C3 C4 C5 C6 -1.9(3)
C4 C3 C2 C1 -1.9(3)
C4 C5 C6 C7 -178.11(18)
C4 C5 C6 C1 -0.3(3)
C11 C12 N1 C13 98.1(2)
C11 C10 C9 C8 -0.8(4)
C18 C14 C15 Cl2 -176.37(15)
C18 C14 C15 N2 2.3(3)
C18 C14 C13 O1 -114.2(3)
C18 C14 C13 N1 66.0(3)
C13 C14 C15 Cl2 7.5(3)
C13 C14 C15 N2 -173.84(19)
C13 C14 C18 C17 174.08(18)
C12 C7 C6 C5 -53.8(3)
C12 C7 C6 C1 128.4(2)
C12 C7 C8 C9 1.0(3)
C12 C11 C10 C9 1.5(4)
C6 C7 C12 C11 179.64(19)
C6 C7 C12 N1 -1.4(3)
C6 C7 C8 C9 -178.9(2)
C6 C1 C2 C3 -0.4(3)
C2 C3 C4 C5 3.0(3)
C2 C1 C6 C7 179.28(19)
C2 C1 C6 C5 1.4(3)
C8 C7 C12 C11 -0.3(3)
C8 C7 C12 N1 178.63(18)
C8 C7 C6 C5 126.1(2)
C8 C7 C6 C1 -51.7(3)
C17 C16 N2 C15 -1.6(3)
C10 C11 C12 C7 -1.0(3)
C10 C11 C12 N1 -179.9(2)
N2 C16 C17 C18 1.8(3)
